data_7159119
loop_
_publ_author_name
'Li, Yarui'
'Huang, Xiaoxia'
'Peng, Shiyong'
'Wang, Jian'
'Lang, Ming'

_publ_section_title
;
 NHC-catalyzed [3 + 3] cycloaddition of &#x3b1;-bromoenals with
 nitroketene aminals or nitroketene <i>N</i>,<i>S</i>-acetals: synthesis
 of nitro-containing dihydropyridin-2-ones.
;
_journal_issue 7
_journal_name_full 'Organic &amp; biomolecular chemistry'
_journal_page_first 1399
_journal_page_last 1403
_journal_paper_doi 10.1039/d2ob02334b
_journal_volume 21
_journal_year 2023
_chemical_formula_moiety '0.994(C14.086 H15.092 N3.018 O3.012)'
_chemical_formula_sum 'C14 H15 N3 O3'
_chemical_formula_weight 273.29
_space_group_crystal_system monoclinic
_space_group_IT_number 14
_space_group_name_Hall '-P 2ybc'
_space_group_name_H-M_alt 'P 1 21/c 1'
_atom_sites_solution_hydrogens mixed
_atom_sites_solution_primary dual
_audit_creation_date 2022-07-21
_audit_creation_method
;
Olex2 1.3
(compiled 2020.11.12 svn.r5f609507 for OlexSys, GUI svn.r6272)
;
_audit_update_record
;
2022-12-28 deposited with the CCDC.	2023-01-25 downloaded from the CCDC.
;
_cell_angle_alpha 90
_cell_angle_beta 101.995(4)
_cell_angle_gamma 90
_cell_formula_units_Z 4
_cell_length_a 6.2441(3)
_cell_length_b 25.3839(8)
_cell_length_c 8.4223(3)
_cell_measurement_reflns_used 4973
_cell_measurement_temperature 298.37(10)
_cell_measurement_theta_max 76.4910
_cell_measurement_theta_min 5.6220
_cell_volume 1305.78(9)
_computing_cell_refinement 'CrysAlisPro 1.171.41.122a (Rigaku OD, 2021)'
_computing_data_collection 'CrysAlisPro 1.171.41.122a (Rigaku OD, 2021)'
_computing_data_reduction 'CrysAlisPro 1.171.41.122a (Rigaku OD, 2021)'
_computing_molecular_graphics 'Olex2 1.3 (Dolomanov et al., 2009)'
_computing_publication_material 'Olex2 1.3 (Dolomanov et al., 2009)'
_computing_structure_refinement 'SHELXL 2018/3 (Sheldrick, 2015)'
_computing_structure_solution 'SHELXT 2018/2 (Sheldrick, 2018)'
_diffrn_ambient_environment air
_diffrn_ambient_temperature 298.37(10)
_diffrn_detector 'Hybrid Pixel Array Detector'
_diffrn_detector_area_resol_mean 10.0000
_diffrn_detector_type HyPix
_diffrn_measured_fraction_theta_full 0.995
_diffrn_measured_fraction_theta_max 0.949
_diffrn_measurement_details
;
List of Runs (angles in degrees, time in seconds):

  # Type    Start    End  Width  t~exp~   \w     \q     \k     \f   Frames
#--------------------------------------------------------------------------
  1  \w     55.00  80.00   0.50    0.12    --   48.55  13.00 -12.00   50
  2  \w     99.00 133.00   0.50    0.50    --  108.86  13.00 -12.00   68
  3  \w     -2.00  23.00   0.50    0.12    --   48.55 -13.00 175.00   50
  4  \w     37.00  67.00   0.50    0.50    --  108.86 -77.00  90.00   60
  5  \w     69.00  96.00   0.50    0.50    --  108.86 -77.00  90.00   54
  6  \w     38.00  65.00   0.50    0.50    --  108.86 -57.00 -30.00   54
  7  \w     37.00  62.00   0.50    0.50    --  108.86 -57.00 -60.00   50
  8  \w     38.00  63.00   0.50    0.50    --  108.86 -57.00 -90.00   50
  9  \w     40.00  65.00   0.50    0.50    --  108.86 -57.00-150.00   50
 10  \w     37.00  62.00   0.50    0.50    --  108.86 -57.00-180.00   50
 11  \w     37.00  63.00   0.50    0.50    --  108.86 -57.00-120.00   52
 12  \w     38.00  64.00   0.50    0.50    --  108.86 -57.00 120.00   52
 13  \w     39.00  64.00   0.50    0.50    --  108.86 -57.00  90.00   50
 14  \w     81.00 106.00   0.50    0.50    --  108.86 -99.00 -60.00   50
 15  \w     37.00  67.00   0.50    0.50    --  108.86 -99.00 -60.00   60
 16  \w     39.00 106.00   0.50    0.50    --  108.86 -99.00  30.00  134
 17  \w     36.00  75.00   0.50    0.50    --  108.86 -99.00  60.00   78
 18  \w     52.00 106.00   0.50    0.50    --  108.86 -99.00  90.00  108
 19  \w    -16.00  10.00   0.50    0.12    --  -48.55  13.00 -12.00   52
 20  \w    -85.00 -15.00   0.50    0.12    --  -48.55 125.00 120.00  140
 21  \w    -63.00 -37.00   0.50    0.50    --  -91.75 125.00  30.00   52
 22  \w    -66.00 -32.00   0.50    0.50    --  -91.75  57.00 -90.00   68
 23  \w   -113.00 -75.00   0.50    0.12    --  -48.55-125.00  90.00   76
 24  \w   -120.00 -85.00   0.50    0.12    --  -48.55 -13.00 175.00   70
 25  \w    -72.00 -41.00   0.50    0.12    --  -48.55 -13.00 175.00   62
 26  \w   -160.00 -78.00   0.50    0.50    --  -91.75 -13.00 175.00  164
 27  \w   -163.00 -94.00   0.50    0.50    --  -91.75 -19.00  90.00  138
 28  \w   -121.00 -81.00   0.50    0.12    --  -48.55-125.00-120.00   80
;
_diffrn_measurement_device 'four-circle diffractometer'
_diffrn_measurement_device_type 'XtaLAB Synergy, Dualflex, HyPix'
_diffrn_measurement_method '\w scans'
_diffrn_orient_matrix_type 'CrysAlisPro convention (1999,Acta A55,543-557)'
_diffrn_orient_matrix_UB_11 -0.0356750000
_diffrn_orient_matrix_UB_12 -0.0017017000
_diffrn_orient_matrix_UB_13 0.1755057000
_diffrn_orient_matrix_UB_21 -0.2461122000
_diffrn_orient_matrix_UB_22 -0.0101503000
_diffrn_orient_matrix_UB_23 -0.0643651000
_diffrn_orient_matrix_UB_31 0.0426814000
_diffrn_orient_matrix_UB_32 -0.0597861000
_diffrn_orient_matrix_UB_33 0.0060742000
_diffrn_radiation_monochromator mirror
_diffrn_radiation_probe x-ray
_diffrn_radiation_type 'Cu K\a'
_diffrn_radiation_wavelength 1.54184
_diffrn_reflns_av_R_equivalents 0.0460
_diffrn_reflns_av_unetI/netI 0.0475
_diffrn_reflns_Laue_measured_fraction_full 0.995
_diffrn_reflns_Laue_measured_fraction_max 0.949
_diffrn_reflns_limit_h_max 7
_diffrn_reflns_limit_h_min -7
_diffrn_reflns_limit_k_max 17
_diffrn_reflns_limit_k_min -31
_diffrn_reflns_limit_l_max 10
_diffrn_reflns_limit_l_min -9
_diffrn_reflns_number 8613
_diffrn_reflns_point_group_measured_fraction_full 0.995
_diffrn_reflns_point_group_measured_fraction_max 0.949
_diffrn_reflns_theta_full 67.684
_diffrn_reflns_theta_max 77.262
_diffrn_reflns_theta_min 3.482
_diffrn_source 'micro-focus sealed X-ray tube'
_diffrn_source_type 'PhotonJet (Cu) X-ray Source'
_exptl_absorpt_coefficient_mu 0.827
_exptl_absorpt_correction_T_max 1.00000
_exptl_absorpt_correction_T_min 0.79452
_exptl_absorpt_correction_type multi-scan
_exptl_absorpt_process_details
;
CrysAlisPro 1.171.41.122a (Rigaku Oxford Diffraction, 2021)
Empirical absorption correction using spherical harmonics,
implemented in SCALE3 ABSPACK scaling algorithm.
;
_exptl_crystal_colour colourless
_exptl_crystal_colour_primary colourless
_exptl_crystal_density_diffrn 1.390
_exptl_crystal_description block
_exptl_crystal_F_000 576
_refine_diff_density_max 0.239
_refine_diff_density_min -0.212
_refine_diff_density_rms 0.063
_refine_ls_extinction_method none
_refine_ls_goodness_of_fit_ref 1.099
_refine_ls_hydrogen_treatment mixed
_refine_ls_matrix_type full
_refine_ls_number_parameters 186
_refine_ls_number_reflns 2622
_refine_ls_number_restraints 0
_refine_ls_restrained_S_all 1.099
_refine_ls_R_factor_all 0.0688
_refine_ls_R_factor_gt 0.0610
_refine_ls_shift/su_max 0.001
_refine_ls_shift/su_mean 0.000
_refine_ls_structure_factor_coef Fsqd
_refine_ls_weighting_details 'w=1/[\s^2^(Fo^2^)+(0.1017P)^2^+0.2867P] where P=(Fo^2^+2Fc^2^)/3'
_refine_ls_weighting_scheme calc
_refine_ls_wR_factor_gt 0.1816
_refine_ls_wR_factor_ref 0.1895
_reflns_Friedel_coverage 0.000
_reflns_number_gt 2163
_reflns_number_total 2622
_reflns_threshold_expression 'I > 2\s(I)'
_cod_data_source_file d2ob02334b2.cif
_cod_data_source_block exp_3722_auto
_cod_depositor_comments 'Adding full bibliography for 7159119--7159120.cif.'
_cod_database_code 7159119
_shelx_shelxl_version_number 2018/3
_shelx_space_group_comment
;
The symmetry employed for this shelxl refinement is uniquely defined
by the following loop, which should always be used as a source of
symmetry information in preference to the above space-group names.
They are only intended as comments.
;
_reflns_odcompleteness_completeness 99.46
_reflns_odcompleteness_iscentric 1
_reflns_odcompleteness_theta 66.97
_olex2_refinement_description
;
1. Fixed Uiso
 At 1.2 times of:
  All C(H) groups, All C(H,H) groups
2.a Ternary CH refined with riding coordinates:
 C009(H009)
2.b Secondary CH2 refined with riding coordinates:
 C00D(H00A,H00C), C00E(H00D,H00E), C00F(H00F,H00G), C00G(H00H,H00I)
2.c Aromatic/amide H refined with riding coordinates:
 C00B(H00B), C00H(H00J), C00I(H00K), C00J(H00L), C00K(H00M)
;
_olex2_submission_special_instructions 'No special instructions were received'
_oxdiff_exptl_absorpt_empirical_details
;
Empirical correction (ABSPACK) includes:
- Absorption correction using spherical harmonics
- Frame scaling
;
_oxdiff_exptl_absorpt_empirical_full_max 1.445
_oxdiff_exptl_absorpt_empirical_full_min 0.789

loop_
_space_group_symop_operation_xyz
'x, y, z'
'-x, y+1/2, -z+1/2'
'-x, -y, -z'
'x, -y-1/2, z-1/2'

loop_
_atom_site_label
_atom_site_type_symbol
_atom_site_fract_x
_atom_site_fract_y
_atom_site_fract_z
_atom_site_U_iso_or_equiv
_atom_site_adp_type
_atom_site_occupancy
_atom_site_site_symmetry_order
_atom_site_calc_flag
_atom_site_refinement_flags_posn
_atom_site_refinement_flags_adp
_atom_site_refinement_flags_occupancy
_atom_site_disorder_assembly
_atom_site_disorder_group
O001 O 0.8155(2) 0.50333(6) 0.37480(17) 0.0584(6) Uani 0.994(7) 1 d . . . A 1
N002 N 0.6719(3) 0.53394(6) 0.2929(2) 0.0508(4) Uani 1 1 d . . . . .
O003 O 0.6457(3) 0.53464(7) 0.14204(19) 0.0751(5) Uani 1 1 d . . . . .
N004 N 0.4513(3) 0.60337(7) 0.6049(2) 0.0554(5) Uani 1 1 d . . . . .
N005 N 0.7521(3) 0.54743(7) 0.6367(2) 0.0543(4) Uani 1 1 d . . . . .
O006 O 0.1228(3) 0.64208(9) 0.5900(3) 0.0883(6) Uani 1 1 d . . . . .
C007 C 0.5459(3) 0.56544(7) 0.3673(2) 0.0482(5) Uani 1 1 d . . . . .
C008 C 0.5870(3) 0.57066(7) 0.5387(2) 0.0479(5) Uani 1 1 d . . . . .
C009 C 0.3726(3) 0.59773(8) 0.2615(3) 0.0556(5) Uani 1 1 d . . . . .
H009 H 0.322122 0.578116 0.160456 0.067 Uiso 1 1 calc R U . . .
C00A C 0.4503(4) 0.65150(8) 0.2167(2) 0.0561(5) Uani 1 1 d . . . . .
C00B C 0.6519(4) 0.67192(9) 0.2875(3) 0.0632(6) Uani 1 1 d . . . . .
H00B H 0.744422 0.652681 0.367526 0.076 Uiso 1 1 calc R U . . .
C00C C 0.2447(4) 0.61817(9) 0.5203(3) 0.0645(6) Uani 1 1 d . . . . .
C00D C 0.5025(5) 0.61521(11) 0.7807(3) 0.0707(7) Uani 1 1 d . . . . .
H00A H 0.423191 0.591068 0.836778 0.085 Uiso 1 1 calc R U . . .
H00C H 0.455048 0.650725 0.798352 0.085 Uiso 1 1 calc R U . . .
C00E C 0.8188(4) 0.55657(11) 0.8118(3) 0.0688(6) Uani 1 1 d . . . . .
H00D H 0.976833 0.554225 0.845124 0.083 Uiso 1 1 calc R U . . .
H00E H 0.754338 0.530077 0.870400 0.083 Uiso 1 1 calc R U . . .
C00F C 0.1800(4) 0.60194(10) 0.3470(3) 0.0668(6) Uani 1 1 d . . . . .
H00F H 0.075874 0.627305 0.289467 0.080 Uiso 1 1 calc R U . . .
H00G H 0.106891 0.568065 0.341241 0.080 Uiso 1 1 calc R U . . .
C00G C 0.7431(5) 0.61028(11) 0.8492(3) 0.0711(7) Uani 1 1 d . . . . .
H00H H 0.822155 0.636937 0.801993 0.085 Uiso 1 1 calc R U . . .
H00I H 0.772108 0.615608 0.965721 0.085 Uiso 1 1 calc R U . . .
C00H C 0.3180(6) 0.68150(11) 0.0970(3) 0.0824(8) Uani 1 1 d . . . . .
H00J H 0.181847 0.668569 0.045616 0.099 Uiso 1 1 calc R U . . .
C00I C 0.7196(6) 0.72061(11) 0.2418(4) 0.0838(8) Uani 1 1 d . . . . .
H00K H 0.856563 0.733651 0.290734 0.101 Uiso 1 1 calc R U . . .
C00J C 0.5854(8) 0.74937(11) 0.1251(4) 0.0990(11) Uani 1 1 d . . . . .
H00L H 0.630421 0.782106 0.094718 0.119 Uiso 1 1 calc R U . . .
C00K C 0.3854(8) 0.73004(13) 0.0533(4) 0.1050(12) Uani 1 1 d . . . . .
H00M H 0.293622 0.749757 -0.025927 0.126 Uiso 1 1 calc R U . . .
H005 H 0.839(5) 0.5281(11) 0.582(4) 0.076(8) Uiso 1 1 d . . . . .

loop_
_atom_site_aniso_label
_atom_site_aniso_U_11
_atom_site_aniso_U_22
_atom_site_aniso_U_33
_atom_site_aniso_U_23
_atom_site_aniso_U_13
_atom_site_aniso_U_12
O001 0.0605(10) 0.0586(9) 0.0565(9) 0.0010(6) 0.0131(7) 0.0113(6)
N002 0.0550(9) 0.0506(9) 0.0466(9) -0.0024(6) 0.0104(7) -0.0023(7)
O003 0.0925(13) 0.0899(12) 0.0427(8) -0.0046(7) 0.0133(8) 0.0143(9)
N004 0.0574(10) 0.0548(9) 0.0587(10) -0.0033(7) 0.0229(8) 0.0004(7)
N005 0.0592(10) 0.0599(10) 0.0445(9) 0.0024(7) 0.0126(7) 0.0040(8)
O006 0.0702(11) 0.0985(14) 0.1058(15) -0.0026(11) 0.0403(10) 0.0186(10)
C007 0.0501(10) 0.0454(9) 0.0500(10) -0.0008(7) 0.0124(8) -0.0012(7)
C008 0.0488(10) 0.0443(9) 0.0528(11) 0.0006(7) 0.0158(8) -0.0034(7)
C009 0.0526(11) 0.0574(11) 0.0538(11) -0.0018(8) 0.0044(9) 0.0018(8)
C00A 0.0672(13) 0.0543(11) 0.0470(10) 0.0000(8) 0.0122(9) 0.0099(9)
C00B 0.0646(13) 0.0565(12) 0.0706(14) 0.0062(10) 0.0185(11) 0.0023(9)
C00C 0.0555(12) 0.0604(12) 0.0832(16) 0.0048(10) 0.0278(11) 0.0020(9)
C00D 0.0851(17) 0.0729(14) 0.0616(14) -0.0102(11) 0.0328(12) 0.0007(12)
C00E 0.0775(16) 0.0838(16) 0.0446(11) 0.0029(10) 0.0117(10) 0.0044(12)
C00F 0.0485(12) 0.0718(14) 0.0790(16) 0.0054(11) 0.0111(10) 0.0014(10)
C00G 0.0870(17) 0.0790(15) 0.0495(12) -0.0113(10) 0.0190(11) -0.0113(12)
C00H 0.099(2) 0.0752(16) 0.0639(15) 0.0077(12) -0.0044(14) 0.0153(14)
C00I 0.096(2) 0.0632(15) 0.100(2) 0.0021(14) 0.0382(16) -0.0077(13)
C00J 0.167(4) 0.0556(14) 0.083(2) 0.0102(13) 0.045(2) 0.0029(18)
C00K 0.164(4) 0.0697(17) 0.0725(18) 0.0183(14) 0.004(2) 0.025(2)

loop_
_atom_type_symbol
_atom_type_description
_atom_type_scat_dispersion_real
_atom_type_scat_dispersion_imag
_atom_type_scat_source
C C 0.0181 0.0091 'International Tables Vol C Tables 4.2.6.8 and 6.1.1.4'
H H 0.0000 0.0000 'International Tables Vol C Tables 4.2.6.8 and 6.1.1.4'
N N 0.0311 0.0180 'International Tables Vol C Tables 4.2.6.8 and 6.1.1.4'
O O 0.0492 0.0322 'International Tables Vol C Tables 4.2.6.8 and 6.1.1.4'

loop_
_geom_angle_atom_site_label_1
_geom_angle_atom_site_label_2
_geom_angle_atom_site_label_3
_geom_angle
_geom_angle_site_symmetry_1
_geom_angle_site_symmetry_3
_geom_angle_publ_flag
O001 N002 C007 121.15(16) . . ?
O003 N002 O001 119.21(16) . . ?
O003 N002 C007 119.64(17) . . ?
C008 N004 C00C 122.44(19) . . ?
C008 N004 C00D 120.15(19) . . ?
C00C N004 C00D 116.30(19) . . ?
C008 N005 C00E 125.57(19) . . ?
C008 N005 H005 113.0(18) . . ?
C00E N005 H005 120.7(18) . . ?
N002 C007 C008 121.54(17) . . ?
N002 C007 C009 117.58(17) . . ?
C008 C007 C009 120.72(17) . . ?
N004 C008 C007 118.00(18) . . ?
N005 C008 N004 118.69(18) . . ?
N005 C008 C007 123.26(18) . . ?
C007 C009 H009 107.6 . . ?
C007 C009 C00A 114.27(17) . . ?
C007 C009 C00F 107.49(18) . . ?
C00A C009 H009 107.6 . . ?
C00A C009 C00F 112.12(18) . . ?
C00F C009 H009 107.6 . . ?
C00B C00A C009 122.68(19) . . ?
C00B C00A C00H 117.4(2) . . ?
C00H C00A C009 119.9(2) . . ?
C00A C00B H00B 119.4 . . ?
C00A C00B C00I 121.3(2) . . ?
C00I C00B H00B 119.4 . . ?
N004 C00C C00F 117.50(19) . . ?
O006 C00C N004 119.7(2) . . ?
O006 C00C C00F 122.8(2) . . ?
N004 C00D H00A 109.4 . . ?
N004 C00D H00C 109.4 . . ?
N004 C00D C00G 111.04(19) . . ?
H00A C00D H00C 108.0 . . ?
C00G C00D H00A 109.4 . . ?
C00G C00D H00C 109.4 . . ?
N005 C00E H00D 110.0 . . ?
N005 C00E H00E 110.0 . . ?
N005 C00E C00G 108.64(19) . . ?
H00D C00E H00E 108.3 . . ?
C00G C00E H00D 110.0 . . ?
C00G C00E H00E 110.0 . . ?
C009 C00F H00F 108.8 . . ?
C009 C00F H00G 108.8 . . ?
C00C C00F C009 113.64(19) . . ?
C00C C00F H00F 108.8 . . ?
C00C C00F H00G 108.8 . . ?
H00F C00F H00G 107.7 . . ?
C00D C00G H00H 109.8 . . ?
C00D C00G H00I 109.8 . . ?
C00E C00G C00D 109.3(2) . . ?
C00E C00G H00H 109.8 . . ?
C00E C00G H00I 109.8 . . ?
H00H C00G H00I 108.3 . . ?
C00A C00H H00J 119.5 . . ?
C00K C00H C00A 121.0(3) . . ?
C00K C00H H00J 119.5 . . ?
C00B C00I H00K 120.0 . . ?
C00J C00I C00B 120.0(3) . . ?
C00J C00I H00K 120.0 . . ?
C00I C00J H00L 120.1 . . ?
C00K C00J C00I 119.8(3) . . ?
C00K C00J H00L 120.1 . . ?
C00H C00K H00M 119.8 . . ?
C00J C00K C00H 120.5(3) . . ?
C00J C00K H00M 119.8 . . ?

loop_
_geom_bond_atom_site_label_1
_geom_bond_atom_site_label_2
_geom_bond_distance
_geom_bond_site_symmetry_2
_geom_bond_publ_flag
O001 N002 1.276(2) . ?
N002 O003 1.247(2) . ?
N002 C007 1.362(3) . ?
N004 C008 1.384(3) . ?
N004 C00C 1.390(3) . ?
N004 C00D 1.479(3) . ?
N005 C008 1.318(3) . ?
N005 C00E 1.465(3) . ?
N005 H005 0.92(3) . ?
O006 C00C 1.216(3) . ?
C007 C008 1.418(3) . ?
C007 C009 1.495(3) . ?
C009 H009 0.9800 . ?
C009 C00A 1.522(3) . ?
C009 C00F 1.528(3) . ?
C00A C00B 1.377(3) . ?
C00A C00H 1.390(3) . ?
C00B H00B 0.9300 . ?
C00B C00I 1.386(4) . ?
C00C C00F 1.490(4) . ?
C00D H00A 0.9700 . ?
C00D H00C 0.9700 . ?
C00D C00G 1.498(4) . ?
C00E H00D 0.9700 . ?
C00E H00E 0.9700 . ?
C00E C00G 1.498(4) . ?
C00F H00F 0.9700 . ?
C00F H00G 0.9700 . ?
C00G H00H 0.9700 . ?
C00G H00I 0.9700 . ?
C00H H00J 0.9300 . ?
C00H C00K 1.377(5) . ?
C00I H00K 0.9300 . ?
C00I C00J 1.363(5) . ?
C00J H00L 0.9300 . ?
C00J C00K 1.361(6) . ?
C00K H00M 0.9300 . ?

loop_
_geom_torsion_atom_site_label_1
_geom_torsion_atom_site_label_2
_geom_torsion_atom_site_label_3
_geom_torsion_atom_site_label_4
_geom_torsion
_geom_torsion_site_symmetry_1
_geom_torsion_site_symmetry_2
_geom_torsion_site_symmetry_3
_geom_torsion_site_symmetry_4
_geom_torsion_publ_flag
O001 N002 C007 C008 8.1(3) . . . . ?
O001 N002 C007 C009 -176.49(17) . . . . ?
N002 C007 C008 N004 -179.88(17) . . . . ?
N002 C007 C008 N005 2.6(3) . . . . ?
N002 C007 C009 C00A -88.4(2) . . . . ?
N002 C007 C009 C00F 146.47(19) . . . . ?
O003 N002 C007 C008 -172.39(18) . . . . ?
O003 N002 C007 C009 3.0(3) . . . . ?
N004 C00C C00F C009 -30.5(3) . . . . ?
N004 C00D C00G C00E -55.3(3) . . . . ?
N005 C00E C00G C00D 53.5(3) . . . . ?
O006 C00C C00F C009 151.7(2) . . . . ?
C007 C009 C00A C00B -9.6(3) . . . . ?
C007 C009 C00A C00H 168.7(2) . . . . ?
C007 C009 C00F C00C 49.4(2) . . . . ?
C008 N004 C00C O006 171.9(2) . . . . ?
C008 N004 C00C C00F -6.0(3) . . . . ?
C008 N004 C00D C00G 26.1(3) . . . . ?
C008 N005 C00E C00G -24.6(3) . . . . ?
C008 C007 C009 C00A 87.0(2) . . . . ?
C008 C007 C009 C00F -38.1(2) . . . . ?
C009 C007 C008 N004 4.9(3) . . . . ?
C009 C007 C008 N005 -172.65(18) . . . . ?
C009 C00A C00B C00I 178.7(2) . . . . ?
C009 C00A C00H C00K -179.4(3) . . . . ?
C00A C009 C00F C00C -77.0(2) . . . . ?
C00A C00B C00I C00J 0.3(4) . . . . ?
C00A C00H C00K C00J 1.0(6) . . . . ?
C00B C00A C00H C00K -1.0(4) . . . . ?
C00B C00I C00J C00K -0.3(5) . . . . ?
C00C N004 C008 N005 -162.53(19) . . . . ?
C00C N004 C008 C007 19.8(3) . . . . ?
C00C N004 C00D C00G -165.6(2) . . . . ?
C00D N004 C008 N005 5.0(3) . . . . ?
C00D N004 C008 C007 -172.69(18) . . . . ?
C00D N004 C00C O006 3.9(3) . . . . ?
C00D N004 C00C C00F -173.9(2) . . . . ?
C00E N005 C008 N004 -5.7(3) . . . . ?
C00E N005 C008 C007 171.8(2) . . . . ?
C00F C009 C00A C00B 113.0(2) . . . . ?
C00F C009 C00A C00H -68.7(3) . . . . ?
C00H C00A C00B C00I 0.4(4) . . . . ?
C00I C00J C00K C00H -0.3(6) . . . . ?
